data_2105881
loop_
_publ_author_name
'Allan, David R.'
'Bailey, Daniel'
'Bird, Nigel'
'Blake, Alexander J.'
'Champness, Neil R.'
'Huang, Deguang'
'Keane, Conal P.'
'McMaster, Jonathan'
'Prior, Timothy J.'
'Tidey, Jeremiah P.'
'Schr\"oder, Martin'

_publ_section_title
;
 High-pressure studies of palladium and platinum thioether macrocyclic
 dihalide complexes
;
_journal_coeditor_code XK5015
_journal_issue 3
_journal_name_full 'Acta Crystallographica Section B'
_journal_page_first 469
_journal_page_last 486
_journal_paper_doi 10.1107/S2052520614008786
_journal_volume 70
_journal_year 2014
_chemical_formula_moiety 'C6 H12 Cl2 Pd S3'
_chemical_formula_sum 'C6 H12 Cl2 Pd S3'
_chemical_formula_weight 357.64
_chemical_name_systematic
;
 ?
;
_space_group_IT_number 19
_symmetry_cell_setting orthorhombic
_symmetry_space_group_name_Hall 'P 2ac 2ab'
_symmetry_space_group_name_H-M 'P 21 21 21'
_atom_sites_solution_hydrogens geom
_atom_sites_solution_primary direct
_atom_sites_solution_secondary difmap
_audit_creation_method 'enCIFer editing of SHELXL97 CIF output'
_cell_angle_alpha 90.00
_cell_angle_beta 90.00
_cell_angle_gamma 90.00
_cell_formula_units_Z 4
_cell_length_a 6.9416(9)
_cell_length_b 11.3535(13)
_cell_length_c 11.116(3)
_cell_measurement_pressure 7310000
_cell_measurement_reflns_used 645
_cell_measurement_temperature 298(2)
_cell_measurement_theta_max 26.5
_cell_measurement_theta_min 4.1
_cell_volume 876.1(3)
_computing_cell_refinement 'Bruker SAINT (Bruker, 2004)'
_computing_data_collection 'Bruker APEX2 (Bruker, 2004)'
_computing_data_reduction 'Bruker SAINT'
_computing_molecular_graphics 'PLATON (Spek, 2003)'
_computing_publication_material 'enCIFer (Allen et al., 2004); PLATON'
_computing_structure_refinement 'SHELXL97 (Sheldrick, 1998)'
_computing_structure_solution 'SHELXS97 (Sheldrick, 1990)'
_diffrn_ambient_temperature 298(2)
_diffrn_measured_fraction_theta_full 0.443
_diffrn_measured_fraction_theta_max 0.443
_diffrn_measurement_device_type 'Bruker APEXII CCD area detector'
_diffrn_measurement_method omega
_diffrn_radiation_monochromator 'silicon (111)'
_diffrn_radiation_source 'Daresbury SRS Station 16.2 SMX'
_diffrn_radiation_type synchrotron
_diffrn_radiation_wavelength 0.8406
_diffrn_reflns_av_R_equivalents 0.047
_diffrn_reflns_av_sigmaI/netI 0.048
_diffrn_reflns_limit_h_max 7
_diffrn_reflns_limit_h_min -7
_diffrn_reflns_limit_k_max 12
_diffrn_reflns_limit_k_min -12
_diffrn_reflns_limit_l_max 5
_diffrn_reflns_limit_l_min -5
_diffrn_reflns_number 1909
_diffrn_reflns_theta_full 26.78
_diffrn_reflns_theta_max 26.78
_diffrn_reflns_theta_min 4.07
_diffrn_standards_decay_% 0
_diffrn_standards_number 0
_exptl_absorpt_coefficient_mu 3.374
_exptl_absorpt_correction_T_max 1.000
_exptl_absorpt_correction_T_min 0.462
_exptl_absorpt_correction_type multi-scan
_exptl_absorpt_process_details '(SADABS; Bruker, 2004)'
_exptl_crystal_colour 'intensely dark'
_exptl_crystal_density_diffrn 2.712
_exptl_crystal_density_method 'not measured'
_exptl_crystal_description tablet
_exptl_crystal_F_000 704
_exptl_crystal_size_max 0.15
_exptl_crystal_size_mid 0.10
_exptl_crystal_size_min 0.05
_refine_diff_density_max 0.55
_refine_diff_density_min -0.61
_refine_ls_abs_structure_details 'Flack H D (1983), Acta Cryst. A39, 876-881'
_refine_ls_abs_structure_Flack -0.03(19)
_refine_ls_extinction_method none
_refine_ls_goodness_of_fit_ref 1.07
_refine_ls_hydrogen_treatment constr
_refine_ls_matrix_type full
_refine_ls_number_parameters 74
_refine_ls_number_reflns 477
_refine_ls_number_restraints 19
_refine_ls_restrained_S_all 1.08
_refine_ls_R_factor_all 0.0506
_refine_ls_R_factor_gt 0.0479
_refine_ls_shift/su_max 0.001
_refine_ls_shift/su_mean 0.000
_refine_ls_structure_factor_coef Fsqd
_refine_ls_weighting_details 'calc w=1/[\s^2^(Fo^2^)+(0.064P)^2^+11.292P] where P=(Fo^2^+2Fc^2^)/3'
_refine_ls_weighting_scheme calc
_refine_ls_wR_factor_gt 0.1113
_refine_ls_wR_factor_ref 0.1143
_reflns_number_gt 456
_reflns_number_total 477
_reflns_threshold_expression I>2\s(I)
_cod_data_source_file xk5015sup1.cif
_cod_data_source_block cmpd_1_73.1_kbar
_cod_original_cell_volume 876.0(3)
_cod_database_code 2105881
_cod_database_fobs_code 2105881

loop_
_symmetry_equiv_pos_as_xyz
'x, y, z'
'-x+1/2, -y, z+1/2'
'x+1/2, -y+1/2, -z'
'-x, y+1/2, -z+1/2'

loop_
_atom_site_type_symbol
_atom_site_label
_atom_site_fract_x
_atom_site_fract_y
_atom_site_fract_z
_atom_site_U_iso_or_equiv
_atom_site_adp_type
_atom_site_calc_flag
_atom_site_refinement_flags
_atom_site_occupancy
_atom_site_symmetry_multiplicity
Pd Pd 0.1978(2) 0.16781(11) 0.3532(3) 0.0236(15) Uani d U 1 1
Cl Cl1 0.1052(11) 0.0089(4) 0.4701(13) 0.049(3) Uani d U 1 1
Cl Cl2 0.4393(8) 0.0656(4) 0.2587(12) 0.039(4) Uani d U 1 1
S S1 -0.0219(7) 0.1871(4) 0.1450(12) 0.021(3) Uani d DU 1 1
C C2 -0.188(3) 0.2965(17) 0.205(3) 0.046(8) Uiso d DU 1 1
H H2A -0.1319 0.3745 0.1983 0.056 Uiso calc R 1 1
H H2B -0.3072 0.2953 0.1595 0.056 Uiso calc R 1 1
C C3 -0.228(4) 0.268(2) 0.336(3) 0.065(9) Uiso d DU 1 1
H H3A -0.2817 0.1891 0.3390 0.078 Uiso calc R 1 1
H H3B -0.3268 0.3215 0.3638 0.078 Uiso calc R 1 1
S S4 -0.0306(8) 0.2738(4) 0.4426(11) 0.018(3) Uani d DU 1 1
C C5 0.034(3) 0.4275(10) 0.438(3) 0.043(8) Uiso d DU 1 1
H H5A -0.0709 0.4722 0.4037 0.052 Uiso calc R 1 1
H H5B 0.0542 0.4555 0.5200 0.052 Uiso calc R 1 1
C C6 0.213(3) 0.4485(13) 0.367(3) 0.023(5) Uiso d DU 1 1
H H6A 0.3069 0.4824 0.4214 0.027 Uiso calc R 1 1
H H6B 0.1822 0.5094 0.3085 0.027 Uiso calc R 1 1
S S7 0.3361(7) 0.3343(4) 0.2851(10) 0.0114(13) Uiso d DU 1 1
C C8 0.256(4) 0.3656(18) 0.1327(15) 0.052(9) Uiso d DU 1 1
H H8A 0.1676 0.4316 0.1367 0.063 Uiso calc R 1 1
H H8B 0.3674 0.3915 0.0871 0.063 Uiso calc R 1 1
C C9 0.159(3) 0.2690(15) 0.061(2) 0.030(6) Uiso d DU 1 1
H H9A 0.2565 0.2144 0.0334 0.036 Uiso calc R 1 1
H H9B 0.0984 0.3036 -0.0088 0.036 Uiso calc R 1 1

loop_
_atom_site_aniso_label
_atom_site_aniso_U_11
_atom_site_aniso_U_22
_atom_site_aniso_U_33
_atom_site_aniso_U_12
_atom_site_aniso_U_13
_atom_site_aniso_U_23
Pd 0.0156(10) 0.0059(7) 0.049(5) 0.0003(6) -0.0051(14) 0.0034(11)
Cl1 0.103(6) 0.018(2) 0.025(10) -0.032(3) -0.023(6) 0.000(4)
Cl2 0.037(4) 0.028(3) 0.050(15) 0.022(2) -0.020(4) -0.024(4)
S1 0.022(3) 0.019(2) 0.024(8) -0.0029(19) 0.007(5) 0.003(4)
S4 0.015(3) 0.018(2) 0.022(10) -0.0092(19) 0.004(4) 0.004(4)

loop_
_atom_type_symbol
_atom_type_description
_atom_type_scat_dispersion_real
_atom_type_scat_dispersion_imag
_atom_type_scat_source
C C 0.0033 0.0016 'International Tables Vol C Tables 4.2.6.8 and 6.1.1.4'
H H 0.0000 0.0000 'International Tables Vol C Tables 4.2.6.8 and 6.1.1.4'
S S 0.1246 0.1234 'International Tables Vol C Tables 4.2.6.8 and 6.1.1.4'
Cl Cl 0.1484 0.1585 'International Tables Vol C Tables 4.2.6.8 and 6.1.1.4'
Pd Pd -0.9988 1.0072 'International Tables Vol C Tables 4.2.6.8 and 6.1.1.4'

loop_
_geom_angle_atom_site_label_1
_geom_angle_atom_site_label_2
_geom_angle_atom_site_label_3
_geom_angle_site_symmetry_3
_geom_angle
S4 Pd S7 . 90.0(2)
S4 Pd Cl2 . 177.7(2)
S7 Pd Cl2 . 87.7(3)
S4 Pd Cl1 . 88.4(3)
S7 Pd Cl1 . 164.1(4)
Cl2 Pd Cl1 . 93.8(3)
S4 Pd S1 . 86.5(3)
S7 Pd S1 . 83.6(3)
Cl2 Pd S1 . 93.4(4)
Cl1 Pd S1 . 112.1(3)
S4 Pd S4 3_556 89.44(17)
S7 Pd S4 3_556 78.6(3)
Cl2 Pd S4 3_556 90.0(3)
Cl1 Pd S4 3_556 85.6(3)
S1 Pd S4 3_556 161.70(16)
C9 S1 C2 . 106.0(10)
C9 S1 Pd . 95.0(8)
C2 S1 Pd . 95.6(13)
C3 C2 S1 . 109(2)
C3 C2 H2A . 110.0
S1 C2 H2A . 110.0
C3 C2 H2B . 110.0
S1 C2 H2B . 110.0
H2A C2 H2B . 108.3
C2 C3 S4 . 119(2)
C2 C3 H3A . 107.6
S4 C3 H3A . 107.6
C2 C3 H3B . 107.6
S4 C3 H3B . 107.6
H3A C3 H3B . 107.0
C5 S4 C3 . 102.0(16)
C5 S4 Pd . 109.5(7)
C3 S4 Pd . 103.0(11)
C6 C5 S4 . 112.1(14)
C6 C5 H5A . 109.2
S4 C5 H5A . 109.2
C6 C5 H5B . 109.2
S4 C5 H5B . 109.2
H5A C5 H5B . 107.9
C5 C6 S7 . 123.2(13)
C5 C6 H6A . 106.5
S7 C6 H6A . 106.5
C5 C6 H6B . 106.5
S7 C6 H6B . 106.5
H6A C6 H6B . 106.5
C6 S7 C8 . 100.6(12)
C6 S7 Pd . 103.5(7)
C8 S7 Pd . 110.3(8)
C9 C8 S7 . 118.9(16)
C9 C8 H8A . 107.6
S7 C8 H8A . 107.6
C9 C8 H8B . 107.6
S7 C8 H8B . 107.6
H8A C8 H8B . 107.0
C8 C9 S1 . 114.3(16)
C8 C9 H9A . 108.7
S1 C9 H9A . 108.7
C8 C9 H9B . 108.7
S1 C9 H9B . 108.7
H9A C9 H9B . 107.6

loop_
_geom_bond_atom_site_label_1
_geom_bond_atom_site_label_2
_geom_bond_site_symmetry_2
_geom_bond_distance
Pd S4 . 2.225(8)
Pd S7 . 2.251(6)
Pd Cl2 . 2.293(8)
Pd Cl1 . 2.315(9)
Pd S1 . 2.780(12)
Pd S4 3_556 3.024(10)
S1 C9 . 1.817(10)
S1 C2 . 1.820(10)
C2 C3 . 1.517(11)
C2 H2A . 0.9700
C2 H2B . 0.9700
C3 S4 . 1.812(10)
C3 H3A . 0.9700
C3 H3B . 0.9700
S4 C5 . 1.803(10)
C5 C6 . 1.496(11)
C5 H5A . 0.9700
C5 H5B . 0.9700
C6 S7 . 1.797(10)
C6 H6A . 0.9700
C6 H6B . 0.9700
S7 C8 . 1.818(11)
C8 C9 . 1.512(10)
C8 H8A . 0.9700
C8 H8B . 0.9700
C9 H9A . 0.9700
C9 H9B . 0.9700

loop_
_geom_torsion_atom_site_label_1
_geom_torsion_atom_site_label_2
_geom_torsion_atom_site_label_3
_geom_torsion_atom_site_label_4
_geom_torsion
S1 C2 C3 S4 64(2)
C2 C3 S4 C5 64(2)
C3 S4 C5 C6 -103(2)
S4 C5 C6 S7 4(3)
C5 C6 S7 C8 102(2)
C6 S7 C8 C9 -124.5(19)
S7 C8 C9 S1 45(3)
C8 C9 S1 C2 54(2)
C9 S1 C2 C3 -134.4(18)
